data_4343657
loop_
_publ_author_name
'Gibler, D.D.'
'Zalkin, A.'
'Adams, C.J.'
'Fischer, M.'
'Bartlett, N.'

_publ_section_title
;
 Structural studies of trifluorosulfur(IV)yl, (S F3)(+), salts including
 the crystal structure of (S F3)(+) (B F4)(-)
;
_journal_name_full 'Inorganic Chemistry'
_journal_page_first 2325
_journal_page_last 2329
_journal_volume 11
_journal_year 1972
_chemical_formula_sum 'As S'
_chemical_name_systematic 'S F3 As F6'
_space_group_IT_number 36
_symmetry_space_group_name_Hall 'C 2c -2'
_symmetry_space_group_name_H-M 'C m c 21'
_cell_angle_alpha 90
_cell_angle_beta 90
_cell_angle_gamma 90
_cell_formula_units_Z 12
_cell_length_a 20.375
_cell_length_b 8.508
_cell_length_c 11.224
_cell_volume 1945.686
_citation_journal_id_ASTM INOCAJ
_cod_data_source_file Gibler_INOCAJ_1972_1838.cif
_cod_data_source_block As1S1
_cod_original_formula_sum 'As1 S1'
_cod_database_code 4343657

loop_
_symmetry_equiv_pos_as_xyz
x,y,z
-x,-y,z+1/2
-x,y,z
x,-y,z+1/2
x+1/2,y+1/2,z
-x+1/2,-y+1/2,z+1/2
-x+1/2,y+1/2,z
x+1/2,-y+1/2,z+1/2

loop_
_atom_site_label
_atom_site_type_symbol
_atom_site_fract_x
_atom_site_fract_y
_atom_site_fract_z
_atom_site_occupancy
_atom_site_U_iso_or_equiv
As2 As+5 0.1632 0.4922 0.4909 1 0.0
S2 S+4 0.3346 0.4031 0.1773 1 0.0
As1 As+5 0 -0.0177 0.0002 1 0.0
S1 S+4 0 0.4091 0.3138 1 0.0
